data_1502654
loop_
_publ_author_name
'Shao, Xusheng'
'Xu, Zhiping'
'Zhao, Xianfeng'
'Xu, Xiaoyong'
'Tao, Liming'
'Li, Zhong'
'Qian, Xuhong'

_publ_section_title
;
 Synthesis, crystal structure, and insecticidal activities of highly
 congested hexahydroimidazo[1,2-a]pyridine derivatives: effect of
 conformation on activities.
;
_journal_issue 5
_journal_name_full 'Journal of agricultural and food chemistry'
_journal_page_first 2690
_journal_page_last 2695
_journal_paper_doi 10.1021/jf902513t
_journal_volume 58
_journal_year 2010
_chemical_formula_sum 'C31 H28 Cl4 N8 O4 S2'
_chemical_formula_weight 782.53
_chemical_name_systematic
; 
 ? 
;
_space_group_IT_number 14
_symmetry_cell_setting monoclinic
_symmetry_space_group_name_Hall '-P 2ybc'
_symmetry_space_group_name_H-M 'P 1 21/c 1'
_atom_sites_solution_hydrogens geom
_atom_sites_solution_primary direct
_atom_sites_solution_secondary difmap
_audit_creation_method SHELXL-97
_cell_angle_alpha 90.00
_cell_angle_beta 106.962(2)
_cell_angle_gamma 90.00
_cell_formula_units_Z 4
_cell_length_a 14.4537(10)
_cell_length_b 15.5982(11)
_cell_length_c 15.9569(12)
_cell_measurement_reflns_used 1771
_cell_measurement_temperature 293(2)
_cell_measurement_theta_max 36.230
_cell_measurement_theta_min 5.217
_cell_volume 3441.0(4)
_computing_cell_refinement 'Bruker SMART (Bruker, 2002)'
_computing_data_collection 'Bruker SMART (Bruker, 2002)'
_computing_data_reduction 'Bruker SHELXTL'
_computing_molecular_graphics 'Bruker SHELXTL'
_computing_publication_material 'Bruker SHELXTL'
_computing_structure_refinement 'SHELXL-97 (Sheldrick, 1997)'
_computing_structure_solution 'SHELXS-97 (Sheldrick, 1990)'
_diffrn_ambient_temperature 293(2)
_diffrn_measured_fraction_theta_full 0.998
_diffrn_measured_fraction_theta_max 0.998
_diffrn_measurement_device_type 'CCD area detector'
_diffrn_measurement_method 'phi and omega scans'
_diffrn_radiation_monochromator graphite
_diffrn_radiation_source 'fine-focus sealed tube'
_diffrn_radiation_type MoK\a
_diffrn_radiation_wavelength 0.71073
_diffrn_reflns_av_R_equivalents 0.0949
_diffrn_reflns_av_sigmaI/netI 0.1055
_diffrn_reflns_limit_h_max 17
_diffrn_reflns_limit_h_min -14
_diffrn_reflns_limit_k_max 18
_diffrn_reflns_limit_k_min -18
_diffrn_reflns_limit_l_max 18
_diffrn_reflns_limit_l_min -19
_diffrn_reflns_number 17868
_diffrn_reflns_theta_full 25.50
_diffrn_reflns_theta_max 25.50
_diffrn_reflns_theta_min 2.12
_exptl_absorpt_coefficient_mu 0.516
_exptl_absorpt_correction_T_max 1.0000
_exptl_absorpt_correction_T_min 0.8234
_exptl_absorpt_correction_type empirical
_exptl_absorpt_process_details sadabs
_exptl_crystal_colour colorless
_exptl_crystal_density_diffrn 1.511
_exptl_crystal_density_method 'not measured'
_exptl_crystal_description prismatic
_exptl_crystal_F_000 1608
_exptl_crystal_size_max 0.347
_exptl_crystal_size_mid 0.184
_exptl_crystal_size_min 0.053
_refine_diff_density_max 0.579
_refine_diff_density_min -0.843
_refine_diff_density_rms 0.104
_refine_ls_extinction_expression Fc^*^=kFc[1+0.001xFc^2^\l^3^/sin(2\q)]^-1/4^
_refine_ls_extinction_method SHELXL
_refine_ls_goodness_of_fit_ref 1.053
_refine_ls_hydrogen_treatment constr
_refine_ls_matrix_type full
_refine_ls_number_parameters 454
_refine_ls_number_reflns 6387
_refine_ls_number_restraints 2
_refine_ls_restrained_S_all 1.055
_refine_ls_R_factor_all 0.1713
_refine_ls_R_factor_gt 0.1140
_refine_ls_shift/su_max 0.065
_refine_ls_shift/su_mean 0.008
_refine_ls_structure_factor_coef Fsqd
_refine_ls_weighting_details 'calc w=1/[\s^2^(Fo^2^)+(0.1512P)^2^+7.2988P] where P=(Fo^2^+2Fc^2^)/3'
_refine_ls_weighting_scheme calc
_refine_ls_wR_factor_gt 0.2933
_refine_ls_wR_factor_ref 0.3321
_reflns_number_gt 3821
_reflns_number_total 6387
_reflns_threshold_expression >2sigma(I)
_cod_data_source_file jf902513t_si_001.cif
_cod_data_source_block cd2848
_cod_depositor_comments
;
The following automatic conversions were performed:

'_symmetry_cell_setting' value 'Monoclinic' changed to 'monoclinic'
according to /home/saulius/struct/CIF-dictionaries/cif_core.dic
dictionary named 'cif_core.dic' version 2.4.2 from 2011-04-26.

Automatic conversion script
Id: cif_fix_values 1715 2011-07-08 13:25:40Z adriana 
;
_cod_original_sg_symbol_H-M P2(1)/c
_cod_database_code 1502654

loop_
_symmetry_equiv_pos_as_xyz
'x, y, z'
'-x, y+1/2, -z+1/2'
'-x, -y, -z'
'x, -y-1/2, z-1/2'

loop_
_atom_site_label
_atom_site_type_symbol
_atom_site_fract_x
_atom_site_fract_y
_atom_site_fract_z
_atom_site_U_iso_or_equiv
_atom_site_adp_type
_atom_site_occupancy
_atom_site_symmetry_multiplicity
_atom_site_calc_flag
_atom_site_refinement_flags
_atom_site_disorder_assembly
_atom_site_disorder_group
S1 S 0.0294(2) 0.89403(16) 0.41625(15) 0.0747(8) Uani 1 1 d . . .
S2 S 0.2258(2) 1.12616(17) 0.2521(2) 0.0643(12) Uani 0.787(9) 1 d P . .
S2' S 0.0614(3) 1.1186(3) 0.1194(3) 0.0772(18) Uani 0.619(9) 1 d P . .
Cl1 Cl -0.6005(2) 1.0913(3) 0.1298(3) 0.1106(19) Uani 1 1 d . . .
Cl2 Cl 0.56943(15) 0.67933(18) 0.07057(15) 0.0783(8) Uani 1 1 d . . .
Cl3 Cl 0.6476(5) 0.9011(5) 0.3750(4) 0.233(3) Uani 1 1 d D . .
Cl4 Cl 0.8189(5) 0.8833(4) 0.5130(4) 0.206(3) Uani 1 1 d D . .
N1 N -0.0403(4) 0.8568(3) 0.2051(3) 0.0387(13) Uani 1 1 d . . .
N2 N -0.1701(4) 0.9298(3) 0.1358(4) 0.0419(13) Uani 1 1 d . . .
N3 N 0.2877(4) 0.8406(4) 0.2983(4) 0.0468(15) Uani 1 1 d . . .
N4 N 0.2607(4) 0.9609(4) 0.3659(3) 0.0442(14) Uani 1 1 d . . .
N5 N 0.1312(4) 0.9143(3) 0.1473(3) 0.0374(13) Uani 1 1 d . . .
N6 N -0.0698(4) 1.0729(3) 0.2612(4) 0.0388(13) Uani 1 1 d . . .
N7 N -0.4400(6) 1.0034(6) 0.1658(5) 0.083(2) Uani 1 1 d . . .
N8 N 0.4734(5) 0.7864(5) 0.1433(6) 0.081(2) Uani 1 1 d . . .
O1 O 0.2067(4) 0.9316(4) 0.1340(3) 0.0551(14) Uani 1 1 d . . .
O2 O 0.0577(4) 0.8987(4) 0.0891(3) 0.0613(15) Uani 1 1 d . . .
O3 O -0.0194(3) 1.1319(3) 0.3033(3) 0.0478(12) Uani 1 1 d . . .
O4 O -0.1600(4) 1.0721(3) 0.2500(4) 0.0566(14) Uani 1 1 d . . .
C1 C 0.0605(4) 0.8430(4) 0.2569(4) 0.0361(14) Uani 1 1 d . . .
H1 H 0.0825 0.7908 0.2345 0.043 Uiso 1 1 calc R . .
C2 C 0.1258(4) 0.9182(4) 0.2418(4) 0.0333(14) Uani 1 1 d . . .
C3 C 0.0840(4) 1.0082(4) 0.2555(4) 0.0299(13) Uani 1 1 d . . .
H3A H 0.1069 1.0204 0.3185 0.036 Uiso 1 1 calc R . .
C4 C -0.0264(4) 1.0070(4) 0.2302(4) 0.0342(14) Uani 1 1 d . . .
C5 C -0.0808(4) 0.9343(4) 0.1906(4) 0.0329(14) Uani 1 1 d . . .
C6 C -0.1945(5) 0.8401(5) 0.1102(5) 0.056(2) Uani 1 1 d . . .
H6A H -0.2155 0.8342 0.0469 0.067 Uiso 1 1 calc R . .
H6B H -0.2452 0.8193 0.1335 0.067 Uiso 1 1 calc R . .
C7 C -0.1008(4) 0.7919(4) 0.1498(5) 0.0458(17) Uani 1 1 d . . .
H7A H -0.1106 0.7432 0.1840 0.055 Uiso 1 1 calc R . .
H7B H -0.0728 0.7722 0.1049 0.055 Uiso 1 1 calc R . .
C8 C 0.2295(5) 0.9074(4) 0.3042(4) 0.0345(14) Uani 1 1 d . . .
C9 C 0.3601(6) 0.9315(5) 0.4110(5) 0.062(2) Uani 1 1 d . . .
H9A H 0.3718 0.9327 0.4741 0.074 Uiso 1 1 calc R . .
H9B H 0.4073 0.9679 0.3961 0.074 Uiso 1 1 calc R . .
C10 C 0.3666(6) 0.8412(5) 0.3800(5) 0.059(2) Uani 1 1 d . . .
H10A H 0.4285 0.8304 0.3698 0.071 Uiso 1 1 calc R . .
H10B H 0.3562 0.7994 0.4214 0.071 Uiso 1 1 calc R . .
C11 C 0.0741(5) 0.8288(4) 0.3538(4) 0.0430(17) Uani 1 1 d . . .
C12 C 0.1305(5) 0.7625(5) 0.4030(5) 0.0497(19) Uani 1 1 d . . .
H12 H 0.1617 0.7205 0.3800 0.060 Uiso 1 1 calc R . .
C13 C 0.1334(8) 0.7681(7) 0.4890(6) 0.083(3) Uani 1 1 d . . .
H13 H 0.1664 0.7285 0.5307 0.100 Uiso 1 1 calc R . .
C14 C 0.0862(8) 0.8334(7) 0.5088(6) 0.086(3) Uani 1 1 d . . .
H14 H 0.0834 0.8457 0.5650 0.104 Uiso 1 1 calc R . .
C15 C 0.1203(5) 1.0803(4) 0.2097(4) 0.0389(15) Uani 1 1 d . . .
C16 C 0.1284(8) 1.1890(6) 0.1108(6) 0.071(3) Uani 1 1 d . . .
H16 H 0.1138 1.2262 0.0632 0.085 Uiso 1 1 calc R . .
C17 C 0.2103(8) 1.1948(6) 0.1760(8) 0.079(3) Uani 1 1 d . . .
H17 H 0.2560 1.2370 0.1768 0.095 Uiso 1 1 calc R . .
C19 C -0.2212(5) 0.9986(5) 0.0819(4) 0.0477(18) Uani 1 1 d . . .
H19A H -0.2309 0.9833 0.0210 0.057 Uiso 1 1 calc R . .
H19B H -0.1804 1.0492 0.0938 0.057 Uiso 1 1 calc R . .
C20 C -0.3179(5) 1.0216(4) 0.0935(4) 0.0413(16) Uani 1 1 d . . .
C21 C -0.3512(5) 0.9832(5) 0.1559(5) 0.057(2) Uani 1 1 d . . .
H21 H -0.3129 0.9425 0.1926 0.068 Uiso 1 1 calc R . .
C22 C -0.4904(6) 1.0665(8) 0.1098(8) 0.090(4) Uani 1 1 d . . .
C23 C -0.4602(7) 1.1054(6) 0.0473(7) 0.075(3) Uani 1 1 d . . .
H23 H -0.4977 1.1463 0.0101 0.090 Uiso 1 1 calc R . .
C24 C -0.3757(6) 1.0824(5) 0.0418(6) 0.067(2) Uani 1 1 d . . .
H24 H -0.3528 1.1092 -0.0003 0.080 Uiso 1 1 calc R . .
C25 C 0.2688(5) 0.7630(4) 0.2453(5) 0.0469(17) Uani 1 1 d . . .
H25A H 0.2076 0.7691 0.2000 0.056 Uiso 1 1 calc R . .
H25B H 0.2632 0.7149 0.2820 0.056 Uiso 1 1 calc R . .
C26 C 0.3476(5) 0.7445(4) 0.2030(4) 0.0447(17) Uani 1 1 d . . .
C27 C 0.4066(6) 0.8062(5) 0.1845(6) 0.066(2) Uani 1 1 d . . .
H27 H 0.4005 0.8627 0.2006 0.079 Uiso 1 1 calc R . .
C28 C 0.4830(5) 0.7043(5) 0.1248(5) 0.0529(19) Uani 1 1 d . . .
C29 C 0.4295(6) 0.6407(5) 0.1399(5) 0.0546(19) Uani 1 1 d . . .
H29 H 0.4371 0.5847 0.1231 0.065 Uiso 1 1 calc R . .
C30 C 0.3639(6) 0.6613(5) 0.1806(5) 0.059(2) Uani 1 1 d . . .
H30 H 0.3273 0.6175 0.1946 0.070 Uiso 1 1 calc R . .
C31 C 0.7669(11) 0.9503(10) 0.4266(11) 0.200(13) Uani 0.80 1 d PD A 1
H31A H 0.8052 0.9527 0.3859 0.239 Uiso 0.80 1 calc PR A 1
H31B H 0.7598 1.0079 0.4469 0.239 Uiso 0.80 1 calc PR A 1
C31' C 0.704(3) 0.847(3) 0.457(3) 0.094(10) Uani 0.20 1 d P A 2
H31C H 0.7088 0.7884 0.4386 0.065 Uiso 0.20 1 calc PR A 2
H31D H 0.6652 0.8456 0.4981 0.065 Uiso 0.20 1 calc PR A 2

loop_
_atom_site_aniso_label
_atom_site_aniso_U_11
_atom_site_aniso_U_22
_atom_site_aniso_U_33
_atom_site_aniso_U_23
_atom_site_aniso_U_13
_atom_site_aniso_U_12
S1 0.110(2) 0.0665(15) 0.0569(13) -0.0019(11) 0.0395(13) -0.0025(13)
S2 0.0587(18) 0.0488(18) 0.089(2) -0.0010(14) 0.0265(14) -0.0089(12)
S2' 0.098(3) 0.064(3) 0.072(3) 0.0210(19) 0.028(2) 0.016(2)
Cl1 0.0540(16) 0.175(5) 0.111(3) -0.097(3) 0.0106(17) 0.037(2)
Cl2 0.0569(13) 0.110(2) 0.0674(14) -0.0020(13) 0.0172(10) 0.0240(12)
Cl3 0.211(6) 0.201(9) 0.186(6) 0.040(5) 0.056(5) 0.057(6)
Cl4 0.222(7) 0.188(5) 0.145(4) -0.030(4) 0.040(4) 0.079(5)
N1 0.040(3) 0.023(3) 0.046(3) -0.009(2) 0.001(2) -0.002(2)
N2 0.034(3) 0.034(3) 0.053(3) -0.007(3) 0.006(3) -0.001(2)
N3 0.039(3) 0.041(3) 0.051(3) -0.008(3) -0.001(3) 0.009(3)
N4 0.044(3) 0.041(3) 0.037(3) -0.006(3) -0.004(2) 0.002(3)
N5 0.050(3) 0.029(3) 0.033(3) -0.003(2) 0.010(3) 0.004(2)
N6 0.037(3) 0.033(3) 0.049(3) -0.008(3) 0.017(2) 0.002(2)
N7 0.065(5) 0.096(7) 0.090(6) -0.025(5) 0.025(4) -0.003(5)
N8 0.069(5) 0.073(6) 0.105(6) 0.004(5) 0.030(5) 0.003(4)
O1 0.053(3) 0.077(4) 0.040(3) 0.005(2) 0.022(2) -0.003(3)
O2 0.053(3) 0.091(4) 0.033(3) -0.015(3) 0.002(2) -0.011(3)
O3 0.057(3) 0.029(3) 0.060(3) -0.019(2) 0.021(2) -0.010(2)
O4 0.051(3) 0.046(3) 0.078(4) -0.018(3) 0.026(3) 0.002(2)
C1 0.042(4) 0.031(3) 0.032(3) 0.002(3) 0.007(3) 0.004(3)
C2 0.041(4) 0.028(3) 0.026(3) 0.002(2) 0.004(3) 0.002(3)
C3 0.033(3) 0.025(3) 0.028(3) 0.000(2) 0.005(2) 0.002(2)
C4 0.040(3) 0.028(3) 0.032(3) 0.000(3) 0.006(3) 0.004(3)
C5 0.037(3) 0.031(3) 0.033(3) -0.002(3) 0.013(3) 0.001(3)
C6 0.042(4) 0.035(4) 0.076(5) -0.017(4) -0.003(4) -0.004(3)
C7 0.031(3) 0.031(4) 0.065(5) -0.010(3) -0.001(3) -0.007(3)
C8 0.046(4) 0.023(3) 0.032(3) 0.000(3) 0.009(3) -0.004(3)
C9 0.060(5) 0.054(5) 0.056(5) -0.006(4) -0.007(4) 0.003(4)
C10 0.053(5) 0.061(5) 0.050(4) -0.002(4) -0.007(4) 0.009(4)
C11 0.044(4) 0.044(4) 0.041(4) 0.004(3) 0.013(3) -0.020(3)
C12 0.054(4) 0.051(4) 0.045(4) 0.028(3) 0.014(3) -0.005(3)
C13 0.103(8) 0.076(7) 0.061(6) 0.019(5) 0.007(5) -0.009(6)
C14 0.132(9) 0.092(8) 0.044(5) -0.010(5) 0.040(5) -0.047(7)
C15 0.052(4) 0.024(3) 0.044(4) -0.002(3) 0.018(3) 0.007(3)
C16 0.102(8) 0.052(5) 0.076(6) 0.030(4) 0.054(6) 0.019(5)
C17 0.082(7) 0.042(5) 0.136(9) -0.003(5) 0.068(7) -0.010(5)
C19 0.048(4) 0.046(4) 0.041(4) 0.005(3) 0.000(3) 0.005(3)
C20 0.035(3) 0.034(4) 0.049(4) -0.002(3) 0.002(3) 0.004(3)
C21 0.043(4) 0.059(5) 0.065(5) 0.000(4) 0.012(4) 0.010(4)
C22 0.034(5) 0.108(9) 0.109(8) -0.072(7) -0.011(5) 0.027(5)
C23 0.060(6) 0.077(7) 0.078(6) 0.011(5) 0.004(5) 0.038(5)
C24 0.060(5) 0.058(5) 0.072(6) 0.006(4) 0.002(4) 0.011(4)
C25 0.050(4) 0.032(4) 0.057(4) -0.002(3) 0.014(3) 0.000(3)
C26 0.045(4) 0.038(4) 0.044(4) 0.000(3) 0.002(3) 0.002(3)
C27 0.074(6) 0.033(4) 0.093(6) 0.000(4) 0.028(5) 0.008(4)
C28 0.053(4) 0.055(5) 0.045(4) -0.008(4) 0.005(3) 0.015(4)
C29 0.061(5) 0.040(4) 0.067(5) -0.011(4) 0.025(4) 0.009(4)
C30 0.069(5) 0.033(4) 0.067(5) -0.001(4) 0.010(4) 0.006(4)
C31 0.169(17) 0.108(14) 0.21(2) -0.064(14) -0.124(16) 0.074(13)
C31' 0.05(2) 0.06(3) 0.06(2) 0.014(19) 0.04(2) 0.005(18)

loop_
_atom_type_symbol
_atom_type_description
_atom_type_scat_dispersion_real
_atom_type_scat_dispersion_imag
_atom_type_scat_source
C C 0.0033 0.0016 'International Tables Vol C Tables 4.2.6.8 and 6.1.1.4'
H H 0.0000 0.0000 'International Tables Vol C Tables 4.2.6.8 and 6.1.1.4'
N N 0.0061 0.0033 'International Tables Vol C Tables 4.2.6.8 and 6.1.1.4'
O O 0.0106 0.0060 'International Tables Vol C Tables 4.2.6.8 and 6.1.1.4'
S S 0.1246 0.1234 'International Tables Vol C Tables 4.2.6.8 and 6.1.1.4'
Cl Cl 0.1484 0.1585 'International Tables Vol C Tables 4.2.6.8 and 6.1.1.4'

loop_
_geom_angle_atom_site_label_1
_geom_angle_atom_site_label_2
_geom_angle_atom_site_label_3
_geom_angle
C11 S1 C14 90.4(5)
C17 S2 C15 94.2(5)
C16 S2' C15 99.9(5)
C31' Cl3 C31 70.5(15)
C31' Cl4 C31 70.1(13)
C5 N1 C7 111.7(5)
C5 N1 C1 123.0(5)
C7 N1 C1 124.2(5)
C5 N2 C19 125.7(6)
C5 N2 C6 109.9(5)
C19 N2 C6 120.3(5)
C8 N3 C25 131.5(6)
C8 N3 C10 105.8(5)
C25 N3 C10 119.3(6)
C8 N4 C9 104.4(6)
O1 N5 O2 123.2(6)
O1 N5 C2 118.3(5)
O2 N5 C2 118.4(5)
O3 N6 O4 120.1(5)
O3 N6 C4 119.5(5)
O4 N6 C4 120.3(5)
C21 N7 C22 114.9(9)
C28 N8 C27 117.6(8)
N1 C1 C11 114.1(5)
N1 C1 C2 110.3(5)
C11 C1 C2 111.2(5)
N1 C1 H1 107.0
C11 C1 H1 107.0
C2 C1 H1 107.0
N5 C2 C8 108.1(5)
N5 C2 C1 109.1(5)
C8 C2 C1 109.4(5)
N5 C2 C3 107.8(4)
C8 C2 C3 110.3(5)
C1 C2 C3 112.0(5)
C15 C3 C4 111.3(5)
C15 C3 C2 113.2(5)
C4 C3 C2 111.6(5)
C15 C3 H3A 106.8
C4 C3 H3A 106.8
C2 C3 H3A 106.8
N6 C4 C5 120.5(6)
N6 C4 C3 116.7(5)
C5 C4 C3 121.8(5)
N1 C5 N2 111.0(5)
N1 C5 C4 119.3(5)
N2 C5 C4 129.6(6)
N2 C6 C7 104.1(5)
N2 C6 H6A 110.9
C7 C6 H6A 110.9
N2 C6 H6B 110.9
C7 C6 H6B 110.9
H6A C6 H6B 109.0
N1 C7 C6 102.3(5)
N1 C7 H7A 111.3
C6 C7 H7A 111.3
N1 C7 H7B 111.3
C6 C7 H7B 111.3
H7A C7 H7B 109.2
N4 C8 N3 118.1(6)
N4 C8 C2 119.1(6)
N3 C8 C2 122.8(5)
N4 C9 C10 106.0(6)
N4 C9 H9A 110.5
C10 C9 H9A 110.5
N4 C9 H9B 110.5
C10 C9 H9B 110.5
H9A C9 H9B 108.7
N3 C10 C9 101.0(6)
N3 C10 H10A 111.6
C9 C10 H10A 111.6
N3 C10 H10B 111.6
C9 C10 H10B 111.6
H10A C10 H10B 109.4
C12 C11 C1 124.0(7)
C12 C11 S1 112.0(5)
C1 C11 S1 123.9(5)
C13 C12 C11 111.0(8)
C13 C12 H12 124.5
C11 C12 H12 124.5
C14 C13 C12 115.1(9)
C14 C13 H13 122.4
C12 C13 H13 122.4
C13 C14 S1 111.5(7)
C13 C14 H14 124.3
S1 C14 H14 124.3
C3 C15 S2' 123.8(5)
C3 C15 S2 122.4(5)
S2' C15 S2 113.8(4)
C17 C16 S2' 115.5(7)
C17 C16 H16 122.3
S2' C16 H16 122.3
C16 C17 S2 116.6(7)
C16 C17 H17 121.7
S2 C17 H17 121.7
N2 C19 C20 115.9(6)
N2 C19 H19A 108.3
C20 C19 H19A 108.3
N2 C19 H19B 108.3
C20 C19 H19B 108.3
H19A C19 H19B 107.4
C21 C20 C24 117.4(7)
C21 C20 C19 121.6(6)
C24 C20 C19 121.1(7)
C20 C21 N7 121.6(8)
C20 C21 H21 119.2
N7 C21 H21 119.2
C23 C22 N7 125.2(8)
C23 C22 Cl1 122.9(9)
N7 C22 Cl1 111.9(11)
C24 C23 C22 116.1(8)
C24 C23 H23 122.0
C22 C23 H23 122.0
C23 C24 C20 124.8(9)
C23 C24 H24 117.6
C20 C24 H24 117.6
N3 C25 C26 112.4(6)
N3 C25 H25A 109.1
C26 C25 H25A 109.1
N3 C25 H25B 109.1
C26 C25 H25B 109.1
H25A C25 H25B 107.9
C27 C26 C30 115.9(7)
C27 C26 C25 123.9(7)
C30 C26 C25 120.2(7)
N8 C27 C26 121.4(8)
N8 C27 H27 119.3
C26 C27 H27 119.3
C29 C28 N8 125.2(8)
C29 C28 Cl2 117.4(6)
N8 C28 Cl2 117.3(7)
C28 C29 C30 116.4(7)
C28 C29 H29 121.8
C30 C29 H29 121.8
C29 C30 C26 123.4(8)
C29 C30 H30 118.3
C26 C30 H30 118.3
Cl4 C31 Cl3 103.8(10)
Cl4 C31 H31A 111.0
Cl3 C31 H31A 111.0
Cl4 C31 H31B 111.0
Cl3 C31 H31B 111.0
H31A C31 H31B 109.0
Cl3 C31' Cl4 116(2)
Cl3 C31' H31C 108.4
Cl4 C31' H31C 108.3
Cl3 C31' H31D 108.4
Cl4 C31' H31D 108.4
H31C C31' H31D 107.4

loop_
_geom_bond_atom_site_label_1
_geom_bond_atom_site_label_2
_geom_bond_distance
S1 C11 1.680(8)
S1 C14 1.744(11)
S2 C17 1.585(11)
S2 C15 1.641(7)
S2' C16 1.498(10)
S2' C15 1.563(8)
Cl1 C22 1.756(10)
Cl2 C28 1.758(8)
Cl3 C31' 1.58(4)
Cl3 C31 1.847(14)
Cl4 C31' 1.74(4)
Cl4 C31 1.719(14)
N1 C5 1.333(8)
N1 C7 1.455(8)
N1 C1 1.466(8)
N2 C5 1.333(8)
N2 C19 1.438(8)
N2 C6 1.471(9)
N3 C8 1.359(8)
N3 C25 1.456(8)
N3 C10 1.461(8)
N4 C8 1.269(8)
N4 C9 1.479(9)
N5 O1 1.203(7)
N5 O2 1.213(7)
N5 C2 1.533(8)
N6 O3 1.242(7)
N6 O4 1.263(7)
N6 C4 1.370(8)
N7 C21 1.374(10)
N7 C22 1.386(14)
N8 C28 1.329(11)
N8 C27 1.353(11)
C1 C11 1.517(9)
C1 C2 1.567(9)
C1 H1 0.9800
C2 C8 1.548(8)
C2 C3 1.569(8)
C3 C15 1.516(9)
C3 C4 1.527(8)
C3 H3A 0.9800
C4 C5 1.420(8)
C6 C7 1.517(9)
C6 H6A 0.9700
C6 H6B 0.9700
C7 H7A 0.9700
C7 H7B 0.9700
C9 C10 1.505(11)
C9 H9A 0.9700
C9 H9B 0.9700
C10 H10A 0.9700
C10 H10B 0.9700
C11 C12 1.406(10)
C12 C13 1.363(12)
C12 H12 0.9300
C13 C14 1.315(15)
C13 H13 0.9300
C14 H14 0.9300
C16 C17 1.331(13)
C16 H16 0.9300
C17 H17 0.9300
C19 C20 1.505(9)
C19 H19A 0.9700
C19 H19B 0.9700
C20 C21 1.364(10)
C20 C24 1.370(10)
C21 H21 0.9300
C22 C23 1.344(15)
C23 C24 1.301(12)
C23 H23 0.9300
C24 H24 0.9300
C25 C26 1.510(10)
C25 H25A 0.9700
C25 H25B 0.9700
C26 C27 1.375(11)
C26 C30 1.384(10)
C27 H27 0.9300
C28 C29 1.324(11)
C29 C30 1.335(11)
C29 H29 0.9300
C30 H30 0.9300
C31 H31A 0.9700
C31 H31B 0.9700
C31' H31C 0.9700
C31' H31D 0.9700

loop_
_geom_torsion_atom_site_label_1
_geom_torsion_atom_site_label_2
_geom_torsion_atom_site_label_3
_geom_torsion_atom_site_label_4
_geom_torsion
C5 N1 C1 C11 90.5(7)
C7 N1 C1 C11 -102.6(7)
C5 N1 C1 C2 -35.4(8)
C7 N1 C1 C2 131.5(6)
O1 N5 C2 C8 -23.5(7)
O2 N5 C2 C8 160.8(5)
O1 N5 C2 C1 -142.4(6)
O2 N5 C2 C1 41.9(7)
O1 N5 C2 C3 95.8(6)
O2 N5 C2 C3 -80.0(7)
N1 C1 C2 N5 -67.8(6)
C11 C1 C2 N5 164.6(5)
N1 C1 C2 C8 174.1(5)
C11 C1 C2 C8 46.5(7)
N1 C1 C2 C3 51.4(6)
C11 C1 C2 C3 -76.2(6)
N5 C2 C3 C15 -38.0(7)
C8 C2 C3 C15 79.8(6)
C1 C2 C3 C15 -158.1(5)
N5 C2 C3 C4 88.4(6)
C8 C2 C3 C4 -153.7(5)
C1 C2 C3 C4 -31.6(6)
O3 N6 C4 C5 172.9(6)
O4 N6 C4 C5 -4.5(9)
O3 N6 C4 C3 4.0(8)
O4 N6 C4 C3 -173.3(5)
C15 C3 C4 N6 -70.0(7)
C2 C3 C4 N6 162.5(5)
C15 C3 C4 C5 121.3(6)
C2 C3 C4 C5 -6.2(8)
C7 N1 C5 N2 6.4(8)
C1 N1 C5 N2 174.8(5)
C7 N1 C5 C4 -171.6(6)
C1 N1 C5 C4 -3.3(9)
C19 N2 C5 N1 -156.3(6)
C6 N2 C5 N1 0.4(8)
C19 N2 C5 C4 21.5(11)
C6 N2 C5 C4 178.2(7)
N6 C4 C5 N1 -142.1(6)
C3 C4 C5 N1 26.2(9)
N6 C4 C5 N2 40.2(10)
C3 C4 C5 N2 -151.5(6)
C5 N2 C6 C7 -6.6(8)
C19 N2 C6 C7 151.6(6)
C5 N1 C7 C6 -10.0(8)
C1 N1 C7 C6 -178.2(6)
N2 C6 C7 N1 9.5(8)
C9 N4 C8 N3 2.8(8)
C9 N4 C8 C2 -179.9(6)
C25 N3 C8 N4 169.4(7)
C10 N3 C8 N4 11.5(9)
C25 N3 C8 C2 -7.8(11)
C10 N3 C8 C2 -165.8(6)
N5 C2 C8 N4 129.5(6)
C1 C2 C8 N4 -111.8(6)
C3 C2 C8 N4 11.9(8)
N5 C2 C8 N3 -53.3(7)
C1 C2 C8 N3 65.4(8)
C3 C2 C8 N3 -171.0(6)
C8 N4 C9 C10 -15.5(8)
C8 N3 C10 C9 -19.3(8)
C25 N3 C10 C9 179.5(7)
N4 C9 C10 N3 21.1(9)
N1 C1 C11 C12 132.7(6)
C2 C1 C11 C12 -101.7(7)
N1 C1 C11 S1 -51.3(7)
C2 C1 C11 S1 74.2(7)
C14 S1 C11 C12 0.2(6)
C14 S1 C11 C1 -176.2(6)
C1 C11 C12 C13 177.0(7)
S1 C11 C12 C13 0.6(8)
C11 C12 C13 C14 -1.5(12)
C12 C13 C14 S1 1.6(12)
C11 S1 C14 C13 -1.0(8)
C4 C3 C15 S2' -27.4(7)
C2 C3 C15 S2' 99.2(6)
C4 C3 C15 S2 151.8(5)
C2 C3 C15 S2 -81.6(6)
C16 S2' C15 C3 176.3(6)
C16 S2' C15 S2 -2.9(6)
C17 S2 C15 C3 -176.1(6)
C17 S2 C15 S2' 3.2(5)
C15 S2' C16 C17 1.3(9)
S2' C16 C17 S2 0.8(11)
C15 S2 C17 C16 -2.4(8)
C5 N2 C19 C20 -124.0(7)
C6 N2 C19 C20 81.5(8)
N2 C19 C20 C21 4.5(10)
N2 C19 C20 C24 -175.8(7)
C24 C20 C21 N7 1.1(11)
C19 C20 C21 N7 -179.1(7)
C22 N7 C21 C20 -1.7(11)
C21 N7 C22 C23 2.2(13)
C21 N7 C22 Cl1 -177.6(6)
N7 C22 C23 C24 -1.9(15)
Cl1 C22 C23 C24 177.9(7)
C22 C23 C24 C20 1.1(15)
C21 C20 C24 C23 -0.8(13)
C19 C20 C24 C23 179.5(8)
C8 N3 C25 C26 134.8(7)
C10 N3 C25 C26 -69.7(9)
N3 C25 C26 C27 -25.6(10)
N3 C25 C26 C30 154.4(6)
C28 N8 C27 C26 -3.0(13)
C30 C26 C27 N8 2.8(12)
C25 C26 C27 N8 -177.2(8)
C27 N8 C28 C29 3.2(13)
C27 N8 C28 Cl2 179.6(6)
N8 C28 C29 C30 -3.2(13)
Cl2 C28 C29 C30 -179.5(6)
C28 C29 C30 C26 3.0(12)
C27 C26 C30 C29 -2.9(12)
C25 C26 C30 C29 177.2(7)
C31' Cl4 C31 Cl3 -1.0(15)
C31' Cl3 C31 Cl4 1.1(16)
C31 Cl3 C31' Cl4 -1.1(17)
C31 Cl4 C31' Cl3 1.2(19)
